data_2217464
loop_
_publ_author_name
'Yifeng Wang'
'Shuai Zhang'
'Aibao Xia'
'Shuping Luo'
'Danqian Xu'

_publ_section_title
;
 (<i>S</i>)-2-Amino-1-(pyrrolidinium-2-ylmethyl)pyridinium dibromide
;
_journal_coeditor_code CS2067
_journal_issue 2
_journal_name_full 'Acta Crystallographica Section E'
_journal_page_first o473
_journal_page_last o473
_journal_paper_doi 10.1107/S1600536808001128
_journal_volume 64
_journal_year 2008
_chemical_formula_iupac 'C10 H17 N3 2+, 2Br -'
_chemical_formula_moiety 'C10 H17 N3 2+, 2(Br -)'
_chemical_formula_sum 'C10 H17 Br2 N3'
_chemical_formula_weight 339.07
_chemical_name_systematic
;
(S)-2-Amino-1-(pyrrolidinium-2-ylmethyl)pyridinium dibromide
;
_space_group_IT_number 4
_symmetry_cell_setting monoclinic
_symmetry_space_group_name_Hall 'P 2yb'
_symmetry_space_group_name_H-M 'P 1 21 1'
_cell_angle_alpha 90.0000
_cell_angle_beta 107.4830(14)
_cell_angle_gamma 90.0000
_cell_formula_units_Z 2
_cell_length_a 10.5509(5)
_cell_length_b 6.1755(3)
_cell_length_c 10.8474(6)
_cell_measurement_reflns_used 5483
_cell_measurement_temperature 296.0(10)
_cell_measurement_theta_max 27.5
_cell_measurement_theta_min 3.2
_cell_volume 674.14(6)
_computing_cell_refinement 'PROCESS-AUTO (Rigaku, 1998)'
_computing_data_collection 'PROCESS-AUTO (Rigaku, 1998)'
_computing_data_reduction 'CrystalStructure (Rigaku/MSC, 2004)'
_computing_molecular_graphics 'CrystalStructure (Rigaku/MSC, 2004)'
_computing_publication_material 'CrystalStructure (Rigaku/MSC, 2004)'
_computing_structure_refinement 'CRYSTALS (Watkin <i>et al.</i>,  1996)'
_computing_structure_solution 'SHELXS97 (Sheldrick, 2008)'
_diffrn_detector_area_resol_mean 10.00
_diffrn_measured_fraction_theta_full 0.998
_diffrn_measured_fraction_theta_max 0.998
_diffrn_measurement_device_type 'Rigaku R-AXIS RAPID'
_diffrn_measurement_method \w
_diffrn_radiation_type 'Mo K\a'
_diffrn_radiation_wavelength 0.71075
_diffrn_reflns_av_R_equivalents 0.052
_diffrn_reflns_limit_h_max 13
_diffrn_reflns_limit_h_min -13
_diffrn_reflns_limit_k_max 8
_diffrn_reflns_limit_k_min -7
_diffrn_reflns_limit_l_max 14
_diffrn_reflns_limit_l_min -14
_diffrn_reflns_number 6601
_diffrn_reflns_theta_full 27.45
_diffrn_reflns_theta_max 27.45
_exptl_absorpt_coefficient_mu 6.006
_exptl_absorpt_correction_T_max 0.458
_exptl_absorpt_correction_T_min 0.110
_exptl_absorpt_correction_type multi-scan
_exptl_absorpt_process_details
;
(ABSCOR; Higashi, 1995)
;
_exptl_crystal_colour colorless
_exptl_crystal_density_diffrn 1.670
_exptl_crystal_density_method 'not measured'
_exptl_crystal_description platelet
_exptl_crystal_F_000 336.00
_exptl_crystal_size_max 0.37
_exptl_crystal_size_mid 0.32
_exptl_crystal_size_min 0.13
_refine_diff_density_max 0.41
_refine_diff_density_min -0.61
_refine_ls_abs_structure_details 'Flack (1983), 1013 Friedel pairs'
_refine_ls_abs_structure_Flack 0.002(5)
_refine_ls_extinction_coef 48(6)
_refine_ls_extinction_method 'Larson (1970), equation 22'
_refine_ls_goodness_of_fit_ref 1.007
_refine_ls_hydrogen_treatment constr
_refine_ls_number_parameters 138
_refine_ls_number_reflns 2681
_refine_ls_R_factor_gt 0.0340
_refine_ls_shift/su_max 0.0000
_refine_ls_structure_factor_coef Fsqd
_refine_ls_weighting_details 'w = 1/[0.9800\s(Fo^2^)]/(4Fo^2^)'
_refine_ls_weighting_scheme calc
_refine_ls_wR_factor_ref 0.0942
_reflns_number_gt 1943
_reflns_number_total 2681
_reflns_threshold_expression F^2^>2\s(F^2^)
_cod_data_source_file cs2067.cif
_cod_data_source_block I
_cod_original_sg_symbol_H-M 'P 21'
_cod_original_formula_sum 'C10 H17 Br2 N3 '
_cod_database_code 2217464
_cod_database_fobs_code 2217464

loop_
_symmetry_equiv_pos_site_id
_symmetry_equiv_pos_as_xyz
1 +X,+Y,+Z
2 -X,1/2+Y,-Z

loop_
_atom_site_type_symbol
_atom_site_label
_atom_site_fract_x
_atom_site_fract_y
_atom_site_fract_z
_atom_site_U_iso_or_equiv
_atom_site_adp_type
_atom_site_calc_flag
_atom_site_refinement_flags
_atom_site_occupancy
Br Br1 0.12426(6) 0.7373(2) 0.07481(6) 0.0544(2) Uani d . 1.00
Br Br2 0.36075(6) 0.4571(2) 0.62553(6) 0.0481(2) Uani d . 1.00
N N1 0.2124(4) 0.2325(8) 0.0528(4) 0.0394(13) Uani d . 1.00
N N2 0.2014(4) 0.1711(7) 0.3238(4) 0.0383(14) Uani d . 1.00
N N3 0.3461(4) -0.1049(8) 0.4252(5) 0.0504(17) Uani d . 1.00
C C1 0.3320(5) 0.2156(10) 0.1669(5) 0.0373(16) Uani d . 1.00
C C2 0.4356(6) 0.3574(10) 0.1293(7) 0.050(2) Uani d . 1.00
C C3 0.3902(8) 0.3654(13) -0.0157(8) 0.072(3) Uani d . 1.00
C C4 0.2652(7) 0.2334(12) -0.0600(6) 0.058(2) Uani d . 1.00
C C5 0.3056(6) 0.2905(8) 0.2915(6) 0.0396(19) Uani d . 1.00
C C6 0.0744(6) 0.2588(11) 0.2846(6) 0.0473(19) Uani d . 1.00
C C7 -0.0286(6) 0.1613(11) 0.3117(7) 0.058(2) Uani d . 1.00
C C8 -0.0044(5) -0.0355(14) 0.3828(6) 0.054(2) Uani d . 1.00
C C9 0.1193(6) -0.1204(10) 0.4205(6) 0.048(2) Uani d . 1.00
C C10 0.2260(5) -0.0171(10) 0.3902(5) 0.0399(16) Uani d . 1.00
H H5 0.3628 0.0650 0.1770 0.045 Uiso c R 1.00
H H6 0.0599 0.3881 0.2384 0.057 Uiso c R 1.00
H H7 -0.1133 0.2214 0.2845 0.070 Uiso c R 1.00
H H8 -0.0734 -0.1056 0.4033 0.065 Uiso c R 1.00
H H9 0.1347 -0.2491 0.4671 0.057 Uiso c R 1.00
H H21 0.4378 0.5019 0.1650 0.060 Uiso c R 1.00
H H22 0.5232 0.2927 0.1605 0.060 Uiso c R 1.00
H H31 0.3725 0.5138 -0.0450 0.087 Uiso c R 1.00
H H32 0.4578 0.3046 -0.0494 0.087 Uiso c R 1.00
H H41 0.2847 0.0872 -0.0817 0.070 Uiso c R 1.00
H H42 0.2022 0.2998 -0.1346 0.070 Uiso c R 1.00
H H51 0.3871 0.2743 0.3622 0.048 Uiso c R 1.00
H H52 0.2804 0.4420 0.2820 0.048 Uiso c R 1.00
H H111 0.1698 0.3502 0.0555 0.047 Uiso c R 1.00
H H112 0.1607 0.1234 0.0491 0.047 Uiso c R 1.00
H H301 0.4104 -0.0412 0.4065 0.061 Uiso c R 1.00
H H302 0.3597 -0.2257 0.4666 0.061 Uiso c R 1.00

loop_
_atom_site_aniso_label
_atom_site_aniso_U_11
_atom_site_aniso_U_22
_atom_site_aniso_U_33
_atom_site_aniso_U_12
_atom_site_aniso_U_13
_atom_site_aniso_U_23
Br1 0.0568(4) 0.0313(3) 0.0617(4) 0.0003(3) -0.0024(3) 0.0000(3)
Br2 0.0345(3) 0.0652(4) 0.0452(4) -0.0024(3) 0.0130(2) 0.0014(3)
N1 0.035(2) 0.038(2) 0.044(3) 0.003(2) 0.011(2) 0.000(2)
N2 0.035(2) 0.047(3) 0.036(3) 0.005(2) 0.014(2) 0.000(2)
N3 0.031(2) 0.060(3) 0.063(4) 0.008(2) 0.017(2) 0.015(2)
C1 0.030(2) 0.042(3) 0.043(3) 0.001(2) 0.015(2) 0.008(2)
C2 0.047(4) 0.057(4) 0.048(4) -0.004(3) 0.017(3) 0.007(3)
C3 0.070(5) 0.088(6) 0.065(6) 0.003(4) 0.030(4) 0.016(4)
C4 0.075(4) 0.071(4) 0.032(3) 0.012(5) 0.022(3) -0.003(3)
C5 0.044(3) 0.040(4) 0.035(3) -0.002(2) 0.013(3) 0.002(2)
C6 0.050(3) 0.053(3) 0.039(3) 0.009(3) 0.013(3) 0.006(3)
C7 0.034(3) 0.084(5) 0.057(4) 0.004(3) 0.015(3) -0.004(3)
C8 0.029(2) 0.088(5) 0.052(4) 0.006(4) 0.023(2) -0.001(4)
C9 0.041(3) 0.064(5) 0.042(4) -0.004(3) 0.018(3) 0.004(2)
C10 0.031(2) 0.047(3) 0.039(3) 0.003(3) 0.008(2) -0.003(3)

loop_
_atom_type_symbol
_atom_type_description
_atom_type_scat_dispersion_real
_atom_type_scat_dispersion_imag
_atom_type_scat_source
C C 0.003 0.002
;
International Tables for Crystallography
(1992, Vol. C, Tables 4.2.6.8 and 6.1.1.4)
;
H H 0.000 0.000
;
International Tables for Crystallography
(1992, Vol. C, Table 6.1.1.4)
;
N N 0.006 0.003
;
International Tables for Crystallography
(1992, Vol. C, Tables 4.2.6.8 and 6.1.1.4)
;
Br Br -0.290 2.459
;
International Tables for Crystallography
(1992, Vol. C, Tables 4.2.6.8 and 6.1.1.4)
;

loop_
_geom_angle_atom_site_label_1
_geom_angle_atom_site_label_2
_geom_angle_atom_site_label_3
_geom_angle
C1 N1 C4 104.6(4)
C5 N2 C6 117.3(4)
C5 N2 C10 121.8(4)
C6 N2 C10 120.8(5)
N1 C1 C2 103.4(4)
N1 C1 C5 112.4(4)
C2 C1 C5 113.1(4)
C1 C2 C3 105.5(5)
C2 C3 C4 106.9(7)
N1 C4 C3 104.4(5)
N2 C5 C1 114.3(4)
N2 C6 C7 121.7(6)
C6 C7 C8 118.3(6)
C7 C8 C9 119.7(6)
C8 C9 C10 121.2(6)
N2 C10 N3 121.3(5)
N2 C10 C9 118.2(5)
N3 C10 C9 120.5(5)
C1 N1 H111 110.7
C1 N1 H112 110.7
C4 N1 H111 110.7
C4 N1 H112 110.7
H111 N1 H112 109.5
C10 N3 H301 120.0
C10 N3 H302 120.0
H301 N3 H302 120.0
N1 C1 H5 109.3
C2 C1 H5 109.3
C5 C1 H5 109.3
C1 C2 H21 110.5
C1 C2 H22 110.5
C3 C2 H21 110.5
C3 C2 H22 110.5
H21 C2 H22 109.5
C2 C3 H31 110.1
C2 C3 H32 110.1
C4 C3 H31 110.1
C4 C3 H32 110.1
H31 C3 H32 109.5
N1 C4 H41 110.7
N1 C4 H42 110.7
C3 C4 H41 110.7
C3 C4 H42 110.7
H41 C4 H42 109.5
N2 C5 H51 108.3
N2 C5 H52 108.3
C1 C5 H51 108.3
C1 C5 H52 108.3
H51 C5 H52 109.5
N2 C6 H6 119.2
C7 C6 H6 119.2
C6 C7 H7 120.8
C8 C7 H7 120.8
C7 C8 H8 120.1
C9 C8 H8 120.1
C8 C9 H9 119.4
C10 C9 H9 119.4

loop_
_geom_bond_atom_site_label_1
_geom_bond_atom_site_label_2
_geom_bond_distance
N1 C1 1.483(6)
N1 C4 1.490(9)
N2 C5 1.451(8)
N2 C6 1.388(8)
N2 C10 1.351(7)
N3 C10 1.325(7)
C1 C2 1.547(9)
C1 C5 1.532(9)
C2 C3 1.501(9)
C3 C4 1.501(9)
C6 C7 1.350(9)
C7 C8 1.421(9)
C8 C9 1.351(9)
C9 C10 1.415(9)
N1 H111 0.860
N1 H112 0.860
N3 H301 0.860
N3 H302 0.860
C1 H5 0.980
C2 H21 0.970
C2 H22 0.970
C3 H31 0.970
C3 H32 0.970
C4 H41 0.970
C4 H42 0.970
C5 H51 0.970
C5 H52 0.970
C6 H6 0.930
C7 H7 0.930
C8 H8 0.930
C9 H9 0.930

loop_
_geom_torsion_atom_site_label_1
_geom_torsion_atom_site_label_2
_geom_torsion_atom_site_label_3
_geom_torsion_atom_site_label_4
_geom_torsion
C1 N1 C4 C3 -38.1(6)
C4 N1 C1 C2 37.7(6)
C4 N1 C1 C5 159.9(5)
C5 N2 C6 C7 -179.0(6)
C6 N2 C5 C1 -95.2(6)
C5 N2 C10 N3 -2.4(8)
C5 N2 C10 C9 178.4(5)
C10 N2 C5 C1 85.4(6)
C6 N2 C10 N3 178.2(5)
C6 N2 C10 C9 -0.9(8)
C10 N2 C6 C7 0.4(8)
N1 C1 C2 C3 -23.1(6)
N1 C1 C5 N2 58.8(6)
C2 C1 C5 N2 175.4(4)
C5 C1 C2 C3 -144.9(5)
C1 C2 C3 C4 0.0(6)
C2 C3 C4 N1 23.0(7)
N2 C6 C7 C8 0.3(8)
C6 C7 C8 C9 -0.4(9)
C7 C8 C9 C10 -0.1(8)
C8 C9 C10 N2 0.8(9)
C8 C9 C10 N3 -178.4(6)

loop_
_cod_related_entry_id
_cod_related_entry_database
_cod_related_entry_code
1 ChemSpider 30655431
